data_7249623
loop_
_publ_author_name
'Benito, Monica'
'Mahmoudi, Ghodrat'
'Molins, Elies'
'Zangrando, Ennio'
'Servati Gargari, Masoumeh'
'Gomila, Rosa Maria'
'Frontera, Antonio'
'Safin, Damir'

_publ_section_title
;
 Versatile copper(II) discrete and polymeric coordination compounds with
 (pyridine-2-yl)methylenenicotinohydrazide and azelaic acid
;
_journal_name_full CrystEngComm
_journal_paper_doi 10.1039/D4CE01021C
_journal_year 2024
_chemical_formula_sum 'C42 H50 Cu3 N8 O12'
_chemical_formula_weight 1049.52
_space_group_IT_number 2
_space_group_name_Hall '-P 1'
_space_group_name_H-M_alt 'P -1'
_symmetry_cell_setting triclinic
_symmetry_Int_Tables_number 2
_symmetry_space_group_name_Hall '-P 1'
_symmetry_space_group_name_H-M 'P -1'
_atom_sites_solution_hydrogens mixed
_atom_sites_solution_primary dual
_atom_sites_solution_secondary dual
_audit_conform_dict_location ftp://ftp.iucr.org/pub/cif_core.dic
_audit_conform_dict_name cif_core.dic
_audit_conform_dict_version 2.4.5
_audit_creation_date 2024-07-08T19:54:39-00:00
_audit_creation_method 'WinGX routine CIF_UPDATE'
_audit_update_record
;
2024-07-12 deposited with the CCDC.	2024-11-19 downloaded from the CCDC.
;
_cell_angle_alpha 86.291(10)
_cell_angle_beta 74.948(8)
_cell_angle_gamma 78.418(9)
_cell_formula_units_Z 1
_cell_length_a 10.201(4)
_cell_length_b 10.349(4)
_cell_length_c 11.762(5)
_cell_measurement_reflns_used 1006
_cell_measurement_temperature 295(2)
_cell_measurement_theta_max 0
_cell_measurement_theta_min 0
_cell_measurement_wavelength 0.71073
_cell_volume 1174.6(8)
_computing_cell_refinement 'SAINT V6.45A integration software'
_computing_data_collection 'Bruker APEX2 software'
_computing_data_reduction 'SORTAV (Blessing, 1995)'
_computing_molecular_graphics 'Ortep for Windows (Farrugia, 2012)'
_computing_publication_material 'WinGX publication routines (Farrugia, 2012)'
_computing_structure_refinement 'SHELXL-2018/3 (Sheldrick, 2018)'
_computing_structure_solution 'SHELXT-2018/2 (Sheldrick, 2015)'
_diffrn_ambient_temperature 295(2)
_diffrn_detector 'APEX-II CCD'
_diffrn_measured_fraction_theta_full 0.996
_diffrn_measured_fraction_theta_max 0.996
_diffrn_measurement_device '\k-geometry diffractometer'
_diffrn_measurement_device_type 'Bruker APEX-II'
_diffrn_measurement_method '\f or \w oscillation scans'
_diffrn_orient_matrix_UB_11 0.073968
_diffrn_orient_matrix_UB_12 0.025644
_diffrn_orient_matrix_UB_13 -0.066603
_diffrn_orient_matrix_UB_21 -0.070987
_diffrn_orient_matrix_UB_22 0.06708
_diffrn_orient_matrix_UB_23 -0.027343
_diffrn_orient_matrix_UB_31 0.01357
_diffrn_orient_matrix_UB_32 0.067621
_diffrn_orient_matrix_UB_33 0.050678
_diffrn_radiation_monochromator graphite
_diffrn_radiation_probe x-ray
_diffrn_radiation_type MoK\a
_diffrn_radiation_wavelength 0.71073
_diffrn_reflns_av_R_equivalents 0.2156
_diffrn_reflns_av_unetI/netI 0.1448
_diffrn_reflns_Laue_measured_fraction_full 0.996
_diffrn_reflns_Laue_measured_fraction_max 0.996
_diffrn_reflns_limit_h_max 11
_diffrn_reflns_limit_h_min -11
_diffrn_reflns_limit_k_max 12
_diffrn_reflns_limit_k_min -12
_diffrn_reflns_limit_l_max 13
_diffrn_reflns_limit_l_min -13
_diffrn_reflns_number 25628
_diffrn_reflns_point_group_measured_fraction_full 0.996
_diffrn_reflns_point_group_measured_fraction_max 0.996
_diffrn_reflns_reduction_process
;
        Scaled and merged with Sortav
        R.H. Blessing, (1987) Cryst. Rev. 1, 3-58
        R.H. Blessing, (1989) J. Appl. Cryst. 22, 396-397
;
_diffrn_reflns_theta_full 24.711
_diffrn_reflns_theta_max 24.711
_diffrn_reflns_theta_min 4.09
_diffrn_source 'sealed x-ray tube'
_diffrn_standards_number 0
_exptl_absorpt_coefficient_mu 1.413
_exptl_absorpt_correction_T_max 1
_exptl_absorpt_correction_T_min 0.478
_exptl_absorpt_correction_type multi-scan
_exptl_absorpt_process_details
;
        SADABS - Bruker Nonius area detector scaling and absorption correction -
;
_exptl_crystal_density_diffrn 1.484
_exptl_crystal_density_method 'not measured'
_exptl_crystal_F_000 541
_exptl_crystal_size_max 0.35
_exptl_crystal_size_mid 0.34
_exptl_crystal_size_min 0.1
_refine_diff_density_max 0.686
_refine_diff_density_min -0.473
_refine_diff_density_rms 0.107
_refine_ls_extinction_method none
_refine_ls_goodness_of_fit_ref 1.056
_refine_ls_hydrogen_treatment mixed
_refine_ls_matrix_type full
_refine_ls_number_constraints 0
_refine_ls_number_parameters 301
_refine_ls_number_reflns 3970
_refine_ls_number_restraints 4
_refine_ls_restrained_S_all 1.077
_refine_ls_R_factor_all 0.2009
_refine_ls_R_factor_gt 0.0992
_refine_ls_shift/su_max 0.781
_refine_ls_shift/su_mean 0.021
_refine_ls_structure_factor_coef Fsqd
_refine_ls_weighting_details 'w=1/[\s^2^(Fo^2^)+(0.0968P)^2^+3.6526P] where P=(Fo^2^+2Fc^2^)/3'
_refine_ls_weighting_scheme calc
_refine_ls_wR_factor_gt 0.2171
_refine_ls_wR_factor_ref 0.2669
_reflns_Friedel_coverage 0
_reflns_number_gt 1833
_reflns_number_total 3970
_reflns_threshold_expression 'I > 2\s(I)'
_cod_data_source_file d4ce01021c1.cif
_cod_data_source_block shelx
_cod_original_cell_volume 1174.7(8)
_cod_database_code 7249623
_shelx_estimated_absorpt_t_min 0.638
_shelx_estimated_absorpt_t_max 0.872
_shelx_shelxl_version_number 2018/3

loop_
_symmetry_equiv_pos_as_xyz
'x, y, z'
'-x, -y, -z'

loop_
_atom_site_label
_atom_site_type_symbol
_atom_site_fract_x
_atom_site_fract_y
_atom_site_fract_z
_atom_site_U_iso_or_equiv
_atom_site_adp_type
_atom_site_occupancy
_atom_site_site_symmetry_order
_atom_site_calc_flag
_atom_site_refinement_flags_posn
_atom_site_refinement_flags_adp
_atom_site_refinement_flags_occupancy
_atom_site_disorder_assembly
_atom_site_disorder_group
Cu1 Cu 0.53153(17) 0.58348(13) 0.60149(12) 0.0623(6) Uani 1 1 d . . . . .
Cu2 Cu 0.5 0 1 0.0644(7) Uani 1 2 d S . P . .
O1 O 0.5243(8) 0.4477(6) 0.7293(6) 0.054(2) Uani 1 1 d . . . . .
O2 O 0.3317(10) 0.0862(8) 0.9582(8) 0.075(3) Uani 1 1 d . . . . .
O3 O 0.2791(13) 0.0724(10) 1.1530(10) 0.116(4) Uani 1 1 d D . . . .
O4 O 0.3729(10) 0.5649(8) 0.5489(7) 0.065(2) Uani 1 1 d . . . . .
O5 O 0.2727(10) 0.7373(8) 0.6620(8) 0.086(3) Uani 1 1 d . . . . .
N1 N 0.5846(11) 0.7382(9) 0.5018(8) 0.067(3) Uani 1 1 d . . . . .
N2 N 0.6573(10) 0.6292(9) 0.6822(7) 0.056(2) Uani 1 1 d . . . . .
N3 N 0.6770(10) 0.5591(8) 0.7824(8) 0.055(2) Uani 1 1 d . . . . .
N4 N 0.5615(10) 0.1739(9) 0.9985(8) 0.060(3) Uani 1 1 d . . . . .
C1 C 0.5485(16) 0.7889(13) 0.4021(11) 0.083(4) Uani 1 1 d . . . . .
H1 H 0.491304 0.749647 0.370877 0.1 Uiso 1 1 calc R U . . .
C2 C 0.5969(17) 0.8991(13) 0.3469(12) 0.093(5) Uani 1 1 d . . . . .
H2 H 0.573903 0.931188 0.277503 0.111 Uiso 1 1 calc R U . . .
C3 C 0.6763(16) 0.9601(12) 0.3916(12) 0.081(4) Uani 1 1 d . . . . .
H3 H 0.705437 1.035069 0.354106 0.097 Uiso 1 1 calc R U . . .
C4 C 0.7140(14) 0.9136(11) 0.4905(11) 0.069(4) Uani 1 1 d . . . . .
H4 H 0.768567 0.955779 0.522179 0.083 Uiso 1 1 calc R U . . .
C5 C 0.6691(13) 0.8007(11) 0.5441(10) 0.062(3) Uani 1 1 d . . . . .
C6 C 0.7013(13) 0.7356(13) 0.6484(10) 0.066(3) Uani 1 1 d . . . . .
H6 H 0.752457 0.770238 0.689567 0.079 Uiso 1 1 calc R U . . .
C7 C 0.6033(12) 0.4644(10) 0.7966(9) 0.054(3) Uani 1 1 d . . . . .
C8 C 0.6084(12) 0.3746(10) 0.8964(9) 0.052(3) Uani 1 1 d . . . . .
C9 C 0.6761(12) 0.3974(12) 0.9821(10) 0.058(3) Uani 1 1 d . . . . .
H9 H 0.719209 0.469667 0.974671 0.069 Uiso 1 1 calc R U . . .
C10 C 0.6775(14) 0.3133(13) 1.0748(10) 0.070(4) Uani 1 1 d . . . . .
H10 H 0.715596 0.330998 1.13448 0.084 Uiso 1 1 calc R U . . .
C11 C 0.6211(14) 0.1992(12) 1.0807(10) 0.069(4) Uani 1 1 d . . . . .
H11 H 0.625495 0.140143 1.143223 0.083 Uiso 1 1 calc R U . . .
C12 C 0.5521(12) 0.2639(10) 0.9090(10) 0.058(3) Uani 1 1 d . . . . .
H12 H 0.505364 0.248974 0.854424 0.07 Uiso 1 1 calc R U . . .
C13 C 0.2414(19) 0.0993(13) 1.0588(16) 0.079(4) Uani 1 1 d . . . . .
C14 C 0.094(2) 0.1357(16) 1.0631(17) 0.116(6) Uani 1 1 d . . . . .
H14A H 0.052012 0.205269 1.120161 0.14 Uiso 1 1 calc R U . . .
H14B H 0.051254 0.060001 1.091678 0.14 Uiso 1 1 calc R U . . .
C15 C 0.0590(18) 0.1809(15) 0.9507(17) 0.111(6) Uani 1 1 d . . . . .
H15A H 0.111986 0.117983 0.890269 0.134 Uiso 1 1 calc R U . . .
H15B H -0.038104 0.180598 0.959366 0.134 Uiso 1 1 calc R U . . .
C16 C 0.0853(18) 0.3128(13) 0.9103(15) 0.103(5) Uani 1 1 d . . . . .
H16A H 0.182111 0.314 0.902625 0.124 Uiso 1 1 calc R U . . .
H16B H 0.030879 0.37643 0.969699 0.124 Uiso 1 1 calc R U . . .
C17 C 0.0516(17) 0.3547(15) 0.7950(15) 0.101(5) Uani 1 1 d . . . . .
H17A H -0.04648 0.3591 0.804362 0.121 Uiso 1 1 calc R U . . .
H17B H 0.101249 0.287799 0.737072 0.121 Uiso 1 1 calc R U . . .
C18 C 0.0882(18) 0.4899(15) 0.7473(14) 0.109(5) Uani 1 1 d . . . . .
H18A H 0.025133 0.559193 0.796806 0.131 Uiso 1 1 calc R U . . .
H18B H 0.180967 0.491949 0.752797 0.131 Uiso 1 1 calc R U . . .
C19 C 0.0806(17) 0.5180(17) 0.6224(13) 0.100(5) Uani 1 1 d . . . . .
H19A H -0.013978 0.522875 0.618225 0.121 Uiso 1 1 calc R U . . .
H19B H 0.137812 0.444976 0.574023 0.121 Uiso 1 1 calc R U . . .
C20 C 0.1265(18) 0.6433(14) 0.5724(14) 0.101(5) Uani 1 1 d . . . . .
H20A H 0.056578 0.718037 0.60688 0.121 Uiso 1 1 calc R U . . .
H20B H 0.136157 0.646499 0.488115 0.121 Uiso 1 1 calc R U . . .
C21 C 0.2647(15) 0.6535(14) 0.5968(12) 0.067(4) Uani 1 1 d . . . . .
O1W O 0.133(3) -0.080(2) 1.3396(15) 0.316(14) Uani 1 1 d D . . . .
H1W H 0.040(15) -0.02(2) 1.32(3) 0.474 Uiso 1 1 d D U . . .
H2W H 0.207(7) -0.04(2) 1.29(2) 0.474 Uiso 1 1 d D U . . .

loop_
_atom_site_aniso_label
_atom_site_aniso_U_11
_atom_site_aniso_U_22
_atom_site_aniso_U_33
_atom_site_aniso_U_23
_atom_site_aniso_U_13
_atom_site_aniso_U_12
Cu1 0.1084(14) 0.0483(9) 0.0477(9) 0.0038(6) -0.0388(8) -0.0319(9)
Cu2 0.0929(18) 0.0570(13) 0.0497(12) 0.0055(10) -0.0305(12) -0.0150(12)
O1 0.082(6) 0.048(4) 0.050(4) 0.000(3) -0.039(4) -0.023(4)
O2 0.096(7) 0.064(6) 0.068(6) 0.011(5) -0.030(6) -0.013(5)
O3 0.180(12) 0.091(8) 0.085(8) -0.012(6) -0.036(8) -0.039(8)
O4 0.088(7) 0.062(5) 0.066(5) 0.010(4) -0.049(5) -0.029(5)
O5 0.129(9) 0.062(6) 0.072(6) -0.012(5) -0.034(6) -0.017(6)
N1 0.113(9) 0.048(6) 0.047(6) -0.001(5) -0.029(6) -0.021(6)
N2 0.086(7) 0.045(5) 0.045(5) 0.000(4) -0.025(5) -0.019(5)
N3 0.080(7) 0.042(5) 0.051(6) -0.003(4) -0.025(5) -0.017(5)
N4 0.085(8) 0.051(6) 0.047(6) 0.000(5) -0.030(5) -0.008(5)
C1 0.147(14) 0.072(9) 0.057(8) 0.006(7) -0.048(9) -0.053(9)
C2 0.157(15) 0.050(8) 0.075(9) 0.024(7) -0.037(10) -0.028(9)
C3 0.137(14) 0.042(7) 0.068(9) 0.002(6) -0.023(9) -0.029(8)
C4 0.100(11) 0.043(7) 0.069(9) 0.002(6) -0.017(8) -0.031(7)
C5 0.092(10) 0.045(7) 0.054(7) -0.003(6) -0.024(7) -0.018(7)
C6 0.078(10) 0.075(9) 0.060(8) 0.001(7) -0.025(7) -0.038(8)
C7 0.068(8) 0.038(6) 0.052(7) -0.007(5) -0.016(6) 0.001(6)
C8 0.061(8) 0.042(7) 0.049(7) 0.000(5) -0.016(6) 0.001(6)
C9 0.051(8) 0.058(7) 0.064(8) -0.008(6) -0.013(6) -0.009(6)
C10 0.098(11) 0.079(9) 0.039(7) 0.000(6) -0.027(7) -0.016(8)
C11 0.106(11) 0.063(8) 0.042(7) 0.006(6) -0.034(7) -0.005(8)
C12 0.087(9) 0.039(7) 0.054(7) -0.011(5) -0.027(7) -0.010(6)
C13 0.109(14) 0.047(8) 0.100(13) 0.009(8) -0.054(11) -0.027(9)
C14 0.127(17) 0.077(11) 0.128(16) -0.012(10) -0.026(13) 0.014(11)
C15 0.120(14) 0.079(12) 0.136(15) -0.003(10) -0.045(12) -0.003(10)
C16 0.132(14) 0.054(9) 0.125(14) 0.004(9) -0.043(12) -0.008(9)
C17 0.106(13) 0.076(11) 0.119(14) -0.009(9) -0.033(11) -0.003(9)
C18 0.141(15) 0.085(12) 0.106(13) -0.013(9) -0.029(11) -0.029(11)
C19 0.112(13) 0.130(14) 0.082(11) -0.011(10) -0.055(10) -0.032(11)
C20 0.156(16) 0.067(10) 0.103(12) 0.009(8) -0.067(11) -0.037(10)
C21 0.079(11) 0.065(9) 0.067(9) 0.016(7) -0.042(8) -0.010(8)
O1W 0.57(4) 0.32(3) 0.090(12) 0.067(15) -0.093(19) -0.15(3)

loop_
_atom_type_symbol
_atom_type_description
_atom_type_scat_dispersion_real
_atom_type_scat_dispersion_imag
_atom_type_scat_source
C C 0.0033 0.0016 'International Tables Vol C Tables 4.2.6.8 and 6.1.1.4'
H H 0 0 'International Tables Vol C Tables 4.2.6.8 and 6.1.1.4'
Cu Cu 0.3201 1.2651 'International Tables Vol C Tables 4.2.6.8 and 6.1.1.4'
N N 0.0061 0.0033 'International Tables Vol C Tables 4.2.6.8 and 6.1.1.4'
O O 0.0106 0.006 'International Tables Vol C Tables 4.2.6.8 and 6.1.1.4'

loop_
_geom_angle_atom_site_label_1
_geom_angle_atom_site_label_2
_geom_angle_atom_site_label_3
_geom_angle
_geom_angle_site_symmetry_1
_geom_angle_site_symmetry_3
_geom_angle_publ_flag
O4 Cu1 N2 166.1(4) . . ?
O4 Cu1 O1 100.0(3) . . ?
N2 Cu1 O1 78.8(3) . . ?
O4 Cu1 N1 99.6(4) . . ?
N2 Cu1 N1 80.9(4) . . ?
O1 Cu1 N1 159.8(3) . . ?
O4 Cu1 O4 77.7(4) . 2_666 ?
N2 Cu1 O4 116.2(4) . 2_666 ?
O1 Cu1 O4 95.0(3) . 2_666 ?
N1 Cu1 O4 94.0(3) . 2_666 ?
O2 Cu2 O2 180 2_657 . ?
O2 Cu2 N4 91.5(4) 2_657 2_657 ?
O2 Cu2 N4 88.5(4) . 2_657 ?
O2 Cu2 N4 88.5(4) 2_657 . ?
O2 Cu2 N4 91.5(4) . . ?
N4 Cu2 N4 180 2_657 . ?
C7 O1 Cu1 110.3(6) . . ?
C13 O2 Cu2 103.0(9) . . ?
C21 O4 Cu1 111.0(8) . . ?
C21 O4 Cu1 145.1(7) . 2_666 ?
Cu1 O4 Cu1 102.3(4) . 2_666 ?
C1 N1 C5 117.3(10) . . ?
C1 N1 Cu1 129.6(8) . . ?
C5 N1 Cu1 113.0(7) . . ?
C6 N2 N3 123.9(9) . . ?
C6 N2 Cu1 116.1(8) . . ?
N3 N2 Cu1 119.2(7) . . ?
C7 N3 N2 106.6(9) . . ?
C11 N4 C12 118.6(10) . . ?
C11 N4 Cu2 120.3(8) . . ?
C12 N4 Cu2 121.0(7) . . ?
N1 C1 C2 120.0(12) . . ?
C3 C2 C1 121.4(13) . . ?
C2 C3 C4 120.5(12) . . ?
C3 C4 C5 118.2(12) . . ?
N1 C5 C4 122.4(11) . . ?
N1 C5 C6 111.6(10) . . ?
C4 C5 C6 126.0(11) . . ?
N2 C6 C5 117.8(10) . . ?
O1 C7 N3 125.0(10) . . ?
O1 C7 C8 117.7(10) . . ?
N3 C7 C8 117.4(10) . . ?
C12 C8 C9 117.7(10) . . ?
C12 C8 C7 121.5(10) . . ?
C9 C8 C7 120.8(10) . . ?
C10 C9 C8 119.5(11) . . ?
C9 C10 C11 119.8(11) . . ?
N4 C11 C10 121.3(10) . . ?
C8 C12 N4 122.9(10) . . ?
O3 C13 O2 120.3(15) . . ?
O3 C13 C14 119.7(18) . . ?
O2 C13 C14 119.8(14) . . ?
C13 C14 C15 116.1(16) . . ?
C16 C15 C14 115.1(15) . . ?
C15 C16 C17 113.7(14) . . ?
C16 C17 C18 114.2(13) . . ?
C19 C18 C17 113.5(13) . . ?
C18 C19 C20 113.9(12) . . ?
C19 C20 C21 111.6(12) . . ?
O5 C21 O4 121.2(13) . . ?
O5 C21 C20 121.5(14) . . ?
O4 C21 C20 117.2(12) . . ?

loop_
_geom_bond_atom_site_label_1
_geom_bond_atom_site_label_2
_geom_bond_distance
_geom_bond_site_symmetry_2
_geom_bond_publ_flag
Cu1 O4 1.923(8) . ?
Cu1 N2 1.925(9) . ?
Cu1 O1 1.987(7) . ?
Cu1 N1 2.002(9) . ?
Cu1 O4 2.301(9) 2_666 ?
Cu2 O2 1.937(9) 2_657 ?
Cu2 O2 1.937(9) . ?
Cu2 N4 2.019(9) 2_657 ?
Cu2 N4 2.019(9) . ?
O1 C7 1.309(12) . ?
O2 C13 1.293(18) . ?
O3 C13 1.262(16) . ?
O4 C21 1.308(15) . ?
O5 C21 1.223(15) . ?
N1 C1 1.362(14) . ?
N1 C5 1.376(14) . ?
N2 C6 1.273(13) . ?
N2 N3 1.381(11) . ?
N3 C7 1.327(13) . ?
N4 C11 1.333(13) . ?
N4 C12 1.369(13) . ?
C1 C2 1.390(16) . ?
C2 C3 1.342(18) . ?
C3 C4 1.349(17) . ?
C4 C5 1.394(15) . ?
C5 C6 1.442(15) . ?
C7 C8 1.454(14) . ?
C8 C12 1.364(14) . ?
C8 C9 1.417(15) . ?
C9 C10 1.351(15) . ?
C10 C11 1.404(16) . ?
C13 C14 1.47(2) . ?
C14 C15 1.48(2) . ?
C15 C16 1.469(19) . ?
C16 C17 1.501(19) . ?
C17 C18 1.553(19) . ?
C18 C19 1.498(19) . ?
C19 C20 1.500(18) . ?
C20 C21 1.534(18) . ?

loop_
_geom_hbond_atom_site_label_D
_geom_hbond_atom_site_label_H
_geom_hbond_atom_site_label_A
_geom_hbond_distance_DH
_geom_hbond_distance_HA
_geom_hbond_distance_DA
_geom_hbond_angle_DHA
_geom_hbond_site_symmetry_A
_geom_hbond_publ_flag
C1 H1 O1 0.93 2.47 3.278(13) 144.7 2_666 yes
C4 H4 O1W 0.93 2.63 3.54(3) 164.9 2_667 yes
C6 H6 O3 0.93 2.46 3.233(16) 140.5 2_667 yes
C10 H10 O5 0.93 2.48 3.259(15) 141.7 2_667 yes
O1W H2W O3 0.96(5) 2.01(3) 2.88(2) 151(13) . yes

loop_
_geom_torsion_atom_site_label_1
_geom_torsion_atom_site_label_2
_geom_torsion_atom_site_label_3
_geom_torsion_atom_site_label_4
_geom_torsion
_geom_torsion_site_symmetry_1
_geom_torsion_site_symmetry_2
_geom_torsion_site_symmetry_3
_geom_torsion_site_symmetry_4
_geom_torsion_publ_flag
C6 N2 N3 C7 172.6(11) . . . . ?
Cu1 N2 N3 C7 3.4(11) . . . . ?
C5 N1 C1 C2 0.2(19) . . . . ?
Cu1 N1 C1 C2 179.5(10) . . . . ?
N1 C1 C2 C3 -2(2) . . . . ?
C1 C2 C3 C4 2(2) . . . . ?
C2 C3 C4 C5 0(2) . . . . ?
C1 N1 C5 C4 1.9(18) . . . . ?
Cu1 N1 C5 C4 -177.5(9) . . . . ?
C1 N1 C5 C6 -178.9(11) . . . . ?
Cu1 N1 C5 C6 1.7(13) . . . . ?
C3 C4 C5 N1 -2.2(19) . . . . ?
C3 C4 C5 C6 178.7(13) . . . . ?
N3 N2 C6 C5 -177.9(10) . . . . ?
Cu1 N2 C6 C5 -8.5(15) . . . . ?
N1 C5 C6 N2 4.3(17) . . . . ?
C4 C5 C6 N2 -176.5(12) . . . . ?
Cu1 O1 C7 N3 0.5(13) . . . . ?
Cu1 O1 C7 C8 179.0(8) . . . . ?
N2 N3 C7 O1 -2.4(15) . . . . ?
N2 N3 C7 C8 179.0(9) . . . . ?
O1 C7 C8 C12 10.6(16) . . . . ?
N3 C7 C8 C12 -170.8(10) . . . . ?
O1 C7 C8 C9 -171.3(10) . . . . ?
N3 C7 C8 C9 7.4(16) . . . . ?
C12 C8 C9 C10 -2.8(17) . . . . ?
C7 C8 C9 C10 179.0(11) . . . . ?
C8 C9 C10 C11 4.7(18) . . . . ?
C12 N4 C11 C10 -2.0(18) . . . . ?
Cu2 N4 C11 C10 173.4(9) . . . . ?
C9 C10 C11 N4 -2.4(19) . . . . ?
C9 C8 C12 N4 -1.6(17) . . . . ?
C7 C8 C12 N4 176.5(10) . . . . ?
C11 N4 C12 C8 4.0(17) . . . . ?
Cu2 N4 C12 C8 -171.3(9) . . . . ?
Cu2 O2 C13 O3 8.1(14) . . . . ?
Cu2 O2 C13 C14 -167.2(11) . . . . ?
O3 C13 C14 C15 173.0(13) . . . . ?
O2 C13 C14 C15 -12(2) . . . . ?
C13 C14 C15 C16 -72.5(19) . . . . ?
C14 C15 C16 C17 178.9(15) . . . . ?
C15 C16 C17 C18 -176.1(14) . . . . ?
C16 C17 C18 C19 168.5(14) . . . . ?
C17 C18 C19 C20 -175.4(14) . . . . ?
C18 C19 C20 C21 48(2) . . . . ?
Cu1 O4 C21 O5 2.6(15) . . . . ?
Cu1 O4 C21 O5 -159.6(9) 2_666 . . . ?
Cu1 O4 C21 C20 -174.4(9) . . . . ?
Cu1 O4 C21 C20 23(2) 2_666 . . . ?
C19 C20 C21 O5 -113.3(15) . . . . ?
C19 C20 C21 O4 63.7(16) . . . . ?
